data_7110910
loop_
_publ_author_name
'Avent, Anthony G.'
'Cloke, F. Geoffrey N.'
'Francis, Matthew D.'
'Hitchcock, Peter B.'
'Nixon, John F.'

_publ_section_title
;
 Synthesis, crystal and molecular structures of the novel, structurally
 different, cage compounds P6C4But4SiI2 and P6C4But4GeI2, resulting from
 intra-molecular coupling of two 1,2,4-triphospholyl rings
;
_journal_issue 10
_journal_name_full 'Chemical Communications'
_journal_page_first 879
_journal_paper_doi 10.1039/b001632m
_journal_year 2000
_chemical_compound_source 'synthesis as described'
_chemical_formula_moiety 'C20 H36 Ge1 I2 P6'
_chemical_formula_structural 'C20 H36 P6 GE I2'
_chemical_formula_sum 'C20 H36 Ge I2 P6'
_chemical_formula_weight 788.7
_chemical_name_systematic
;
 ?
;
_space_group_IT_number 14
_symmetry_cell_setting monoclinic
_symmetry_Int_Tables_number 14
_symmetry_space_group_name_Hall '-P 2yn'
_symmetry_space_group_name_H-M 'P 1 21/n 1'
_atom_sites_solution_hydrogens geom
_atom_sites_solution_primary direct
_atom_sites_solution_secondary difmap
_audit_conform_dict_location ftp://ftp.iucr.org/cifdics/cif_core2.1beta.dic
_audit_conform_dict_name cif_core.dic
_audit_conform_dict_version 2.1beta3
_audit_creation_date 1999-08-16T14:46:56-00:00
_audit_creation_method 'WinGX routine CIF_UPDATE'
_cell_angle_alpha 90.000(14)
_cell_angle_beta 95.009(14)
_cell_angle_gamma 90.000(11)
_cell_formula_units_Z 4
_cell_length_a 11.8196(12)
_cell_length_b 17.491(3)
_cell_length_c 13.850(3)
_cell_measurement_reflns_used 25
_cell_measurement_temperature 173(2)
_cell_measurement_theta_max 9.34
_cell_measurement_theta_min 7.3
_cell_measurement_wavelength 0.71073
_cell_volume 2852.4(8)
_computing_cell_refinement 'CAD4 Express (Enraf Nonius, 1994)'
_computing_data_collection 'CAD4 Express (Enraf Nonius, 1994)'
_computing_data_reduction 'XCAD4 (Harms & Wocadlo, 1995)'
_computing_molecular_graphics 'Ortep-3 for Windows (Farrugia, 1997)'
_computing_publication_material 'WinGX publication routines (Farrugia, 1998)'
_computing_structure_refinement 'SHELXL-97 (Sheldrick, 1997)'
_computing_structure_solution 'SHELXS-97 (Sheldrick, 1997)'
_diffrn_ambient_temperature 173(2)
_diffrn_detector 'scintillation LiI'
_diffrn_detector_dtime 1.195
_diffrn_measured_fraction_theta_full 1
_diffrn_measured_fraction_theta_max 1
_diffrn_measurement_device '\k-geometry diffractometer'
_diffrn_measurement_device_type 'Enraf Nonius TurboCAD4'
_diffrn_measurement_method 'non-profiled omega/2theta scans'
_diffrn_orient_matrix_type
;
  x-axis points to radiation source
  the matrix is specified in reciprocal space
;
_diffrn_orient_matrix_UB_11 0.9725E-2
_diffrn_orient_matrix_UB_12 0.56522E-1
_diffrn_orient_matrix_UB_13 -0.6296E-2
_diffrn_orient_matrix_UB_21 -0.76357E-1
_diffrn_orient_matrix_UB_22 0.3505E-2
_diffrn_orient_matrix_UB_23 -0.36989E-1
_diffrn_orient_matrix_UB_31 -0.03589
_diffrn_orient_matrix_UB_32 0.00784
_diffrn_orient_matrix_UB_33 0.62013E-1
_diffrn_radiation_monochromator graphite
_diffrn_radiation_type MoK\a
_diffrn_radiation_wavelength 0.71073
_diffrn_reflns_av_R_equivalents 0.0458
_diffrn_reflns_av_sigmaI/netI 0.085
_diffrn_reflns_limit_h_max 14
_diffrn_reflns_limit_h_min 0
_diffrn_reflns_limit_k_max 20
_diffrn_reflns_limit_k_min 0
_diffrn_reflns_limit_l_max 16
_diffrn_reflns_limit_l_min -16
_diffrn_reflns_number 5261
_diffrn_reflns_theta_full 24.97
_diffrn_reflns_theta_max 24.97
_diffrn_reflns_theta_min 2.08
_diffrn_source 'Enraf Nonius FR590'
_diffrn_standards_decay_% 2
_diffrn_standards_interval_time 60
_diffrn_standards_number 2
_exptl_absorpt_coefficient_mu 3.583
_exptl_absorpt_correction_T_max 0.702
_exptl_absorpt_correction_T_min 0.5925
_exptl_absorpt_correction_type psi-scan
_exptl_absorpt_process_details
;
North A.C.T., Phillips D.C. & Mathews F.S. (1968) Acta. Cryst. A24, 351
        Number of psi-scan sets used was   1
        Theta correction was applied.
        Averaged transmission function was used.
        No Fourier smoothing was applied.
;
_exptl_crystal_colour red
_exptl_crystal_density_diffrn 1.837
_exptl_crystal_density_method 'not measured'
_exptl_crystal_description needle
_exptl_crystal_F_000 1536
_exptl_crystal_size_max 0.2
_exptl_crystal_size_mid 0.2
_exptl_crystal_size_min 0.05
_refine_diff_density_max 0.719
_refine_diff_density_min -0.666
_refine_diff_density_rms 0.159
_refine_ls_extinction_method none
_refine_ls_goodness_of_fit_ref 0.888
_refine_ls_hydrogen_treatment mixed
_refine_ls_matrix_type full
_refine_ls_number_parameters 262
_refine_ls_number_reflns 5012
_refine_ls_number_restraints 0
_refine_ls_restrained_S_all 0.888
_refine_ls_R_factor_all 0.0903
_refine_ls_R_factor_gt 0.0462
_refine_ls_shift/su_max 0.001
_refine_ls_shift/su_mean 0
_refine_ls_structure_factor_coef Fsqd
_refine_ls_weighting_scheme calc
_refine_ls_wR_factor_gt 0.0891
_refine_ls_wR_factor_ref 0.1076
_reflns_number_gt 3416
_reflns_number_total 5012
_reflns_threshold_expression >2sigma(I)
_cod_data_source_file b001632msup1.cif
_cod_data_source_block aug1299
_cod_original_sg_symbol_H-M 'P 21/n'
_cod_database_code 7110910
_exptl_absorpt_factor_mur 0.348
_exptl_absorpt_correction_t_ave 0.6499
_diffrn_standards_decay_corr_max 1.025
_diffrn_standards_decay_corr_min 0.97

loop_
_symmetry_equiv_pos_as_xyz
'x, y, z'
'-x+1/2, y+1/2, -z+1/2'
'-x, -y, -z'
'x-1/2, -y-1/2, z-1/2'

loop_
_atom_site_label
_atom_site_type_symbol
_atom_site_fract_x
_atom_site_fract_y
_atom_site_fract_z
_atom_site_U_iso_or_equiv
_atom_site_adp_type
_atom_site_occupancy
_atom_site_symmetry_multiplicity
_atom_site_calc_flag
_atom_site_refinement_flags
Ge Ge 0.69724(7) 0.18792(5) 0.86133(6) 0.0172(2) Uani 1 1 d .
I1 I 0.58655(5) 0.06441(3) 0.86766(4) 0.02469(16) Uani 1 1 d .
I2 I 0.54635(5) 0.28970(3) 0.86386(5) 0.02863(17) Uani 1 1 d .
P1 P 0.84791(18) 0.18184(12) 0.98173(15) 0.0164(5) Uani 1 1 d .
P2 P 0.80635(18) 0.21836(12) 0.73349(15) 0.0173(5) Uani 1 1 d .
P3 P 0.88668(18) 0.31136(11) 0.82222(15) 0.0153(4) Uani 1 1 d .
P4 P 0.93919(18) 0.10636(11) 0.88824(16) 0.0171(5) Uani 1 1 d .
P5 P 1.07127(17) 0.26191(11) 0.93788(15) 0.0143(4) Uani 1 1 d .
P6 P 1.06493(18) 0.18583(12) 0.76543(16) 0.0176(5) Uani 1 1 d .
C1 C 0.9162(7) 0.2748(4) 0.9545(6) 0.0129(17) Uani 1 1 d .
C2 C 0.8977(7) 0.3340(5) 1.0363(6) 0.0187(18) Uani 1 1 d .
C3 C 0.7721(7) 0.3510(5) 1.0441(7) 0.026(2) Uani 1 1 d .
H3A H 0.7378 0.3699 0.9816 0.04 Uiso 1 1 calc R
H3B H 0.7647 0.39 1.094 0.04 Uiso 1 1 calc R
H3C H 0.7333 0.3042 1.0616 0.04 Uiso 1 1 calc R
C4 C 0.9511(7) 0.3051(5) 1.1302(6) 0.026(2) Uani 1 1 d .
H4A H 0.9399 0.3424 1.1813 0.039 Uiso 1 1 calc R
H4B H 1.0326 0.2976 1.1255 0.039 Uiso 1 1 calc R
H4C H 0.9161 0.2564 1.1458 0.039 Uiso 1 1 calc R
C5 C 0.9558(8) 0.4114(5) 1.0141(7) 0.028(2) Uani 1 1 d .
H5A H 0.9224 0.4315 0.952 0.042 Uiso 1 1 calc R
H5B H 1.0374 0.4031 1.0106 0.042 Uiso 1 1 calc R
H5C H 0.9443 0.4482 1.0657 0.042 Uiso 1 1 calc R
C6 C 0.9174(7) 0.1438(4) 0.7560(6) 0.0199(19) Uani 1 1 d .
C7 C 0.9023(8) 0.0779(5) 0.6769(6) 0.024(2) Uani 1 1 d .
C8 C 0.7896(8) 0.0383(6) 0.6790(7) 0.037(2) Uani 1 1 d .
H8A H 0.7282 0.0757 0.6675 0.056 Uiso 1 1 calc R
H8B H 0.785 0.0142 0.7424 0.056 Uiso 1 1 calc R
H8C H 0.7822 -0.001 0.6283 0.056 Uiso 1 1 calc R
C9 C 0.9113(9) 0.1133(5) 0.5765(7) 0.036(2) Uani 1 1 d .
H9A H 0.852 0.152 0.564 0.054 Uiso 1 1 calc R
H9B H 0.9016 0.0732 0.527 0.054 Uiso 1 1 calc R
H9C H 0.9861 0.1371 0.5743 0.054 Uiso 1 1 calc R
C10 C 0.9960(9) 0.0177(5) 0.6951(7) 0.038(3) Uani 1 1 d .
H10A H 1.0704 0.0422 0.6939 0.058 Uiso 1 1 calc R
H10B H 0.9872 -0.0215 0.6444 0.058 Uiso 1 1 calc R
H10C H 0.9902 -0.0061 0.7585 0.058 Uiso 1 1 calc R
C11 C 1.0782(7) 0.1594(4) 0.8999(6) 0.0200(19) Uani 1 1 d .
C12 C 1.1812(7) 0.1156(5) 0.9499(7) 0.024(2) Uani 1 1 d .
C13 C 1.1928(8) 0.0370(5) 0.9055(7) 0.033(2) Uani 1 1 d .
H13A H 1.1232 0.0077 0.9117 0.05 Uiso 1 1 calc R
H13B H 1.2575 0.0103 0.9394 0.05 Uiso 1 1 calc R
H13C H 1.2052 0.0424 0.8368 0.05 Uiso 1 1 calc R
C14 C 1.2908(7) 0.1602(5) 0.9395(7) 0.033(2) Uani 1 1 d .
H14A H 1.2848 0.2111 0.968 0.049 Uiso 1 1 calc R
H14B H 1.3029 0.1652 0.8707 0.049 Uiso 1 1 calc R
H14C H 1.355 0.1328 0.9731 0.049 Uiso 1 1 calc R
C15 C 1.1609(7) 0.1088(5) 1.0570(7) 0.032(2) Uani 1 1 d .
H15A H 1.1539 0.16 1.0846 0.049 Uiso 1 1 calc R
H15B H 1.225 0.0821 1.0917 0.049 Uiso 1 1 calc R
H15C H 1.0909 0.08 1.0634 0.049 Uiso 1 1 calc R
C16 C 1.0384(6) 0.2859(4) 0.8051(6) 0.0142(17) Uani 1 1 d .
C17 C 1.1073(7) 0.3475(4) 0.7531(6) 0.0207(19) Uani 1 1 d .
C18 C 1.2336(7) 0.3256(5) 0.7594(7) 0.027(2) Uani 1 1 d .
H18A H 1.242 0.2755 0.7292 0.041 Uiso 1 1 calc R
H18B H 1.2636 0.3233 0.8276 0.041 Uiso 1 1 calc R
H18C H 1.2757 0.364 0.7255 0.041 Uiso 1 1 calc R
C19 C 1.0587(8) 0.3513(5) 0.6469(6) 0.029(2) Uani 1 1 d .
H19A H 1.0646 0.3009 0.6169 0.043 Uiso 1 1 calc R
H19B H 1.1016 0.3887 0.6121 0.043 Uiso 1 1 calc R
H19C H 0.9787 0.3667 0.6438 0.043 Uiso 1 1 calc R
C20 C 1.0986(8) 0.4258(4) 0.8013(6) 0.025(2) Uani 1 1 d .
H20A H 1.1302 0.4227 0.869 0.038 Uiso 1 1 calc R
H20B H 1.0187 0.4413 0.7989 0.038 Uiso 1 1 calc R
H20C H 1.1413 0.4635 0.7668 0.038 Uiso 1 1 calc R

loop_
_atom_site_aniso_label
_atom_site_aniso_U_11
_atom_site_aniso_U_22
_atom_site_aniso_U_33
_atom_site_aniso_U_23
_atom_site_aniso_U_13
_atom_site_aniso_U_12
Ge 0.0161(5) 0.0171(5) 0.0183(5) -0.0018(4) 0.0004(4) -0.0010(3)
I1 0.0227(3) 0.0196(3) 0.0312(3) -0.0005(3) -0.0006(2) -0.0047(2)
I2 0.0219(3) 0.0269(3) 0.0360(4) -0.0079(3) -0.0037(3) 0.0057(3)
P1 0.0182(12) 0.0162(11) 0.0150(11) 0.0004(9) 0.0022(9) -0.0018(8)
P2 0.0179(11) 0.0181(11) 0.0154(11) 0.0000(9) -0.0016(9) 0.0004(9)
P3 0.0157(11) 0.0153(10) 0.0146(11) 0.0009(8) 0.0002(9) 0.0007(8)
P4 0.0188(11) 0.0120(10) 0.0208(12) -0.0002(9) 0.0036(9) 0.0002(9)
P5 0.0135(11) 0.0134(10) 0.0159(11) 0.0024(8) 0.0004(8) 0.0010(8)
P6 0.0193(12) 0.0152(10) 0.0192(12) -0.0015(9) 0.0063(9) 0.0002(9)
C1 0.021(4) 0.004(4) 0.015(4) 0.000(3) 0.009(3) 0.000(3)
C2 0.020(5) 0.023(5) 0.013(4) -0.002(3) -0.001(4) -0.001(3)
C3 0.027(5) 0.025(5) 0.029(5) -0.006(4) 0.012(4) 0.003(4)
C4 0.027(5) 0.030(5) 0.022(5) -0.005(4) 0.003(4) -0.006(4)
C5 0.045(6) 0.015(4) 0.027(5) -0.008(4) 0.015(4) -0.004(4)
C6 0.027(5) 0.013(4) 0.020(5) -0.005(4) 0.003(4) -0.006(4)
C7 0.035(5) 0.018(5) 0.020(5) -0.014(4) 0.016(4) -0.006(4)
C8 0.043(6) 0.032(5) 0.036(6) -0.022(5) 0.003(5) -0.005(5)
C9 0.054(7) 0.031(5) 0.024(5) -0.006(4) 0.005(5) -0.005(5)
C10 0.050(7) 0.030(6) 0.037(6) -0.011(5) 0.016(5) -0.006(5)
C11 0.019(5) 0.013(4) 0.030(5) -0.003(3) 0.010(4) -0.002(3)
C12 0.022(5) 0.017(4) 0.032(5) 0.007(4) -0.002(4) 0.011(4)
C13 0.035(6) 0.024(5) 0.040(6) 0.005(4) 0.001(5) 0.012(4)
C14 0.010(5) 0.036(6) 0.051(7) 0.005(5) 0.000(4) 0.011(4)
C15 0.019(5) 0.022(5) 0.054(7) 0.003(5) -0.005(4) 0.002(4)
C16 0.011(4) 0.013(4) 0.021(4) -0.001(3) 0.009(3) -0.002(3)
C17 0.031(5) 0.013(4) 0.018(5) 0.008(3) 0.003(4) 0.001(4)
C18 0.022(5) 0.029(5) 0.033(5) 0.004(4) 0.012(4) -0.005(4)
C19 0.038(6) 0.031(5) 0.019(5) 0.009(4) 0.002(4) -0.014(4)
C20 0.033(5) 0.016(4) 0.027(5) 0.007(4) 0.003(4) -0.003(4)

loop_
_atom_type_symbol
_atom_type_description
_atom_type_scat_dispersion_real
_atom_type_scat_dispersion_imag
_atom_type_scat_source
C C 0.0033 0.0016 'International Tables Vol C Tables 4.2.6.8 and 6.1.1.4'
H H 0 0 'International Tables Vol C Tables 4.2.6.8 and 6.1.1.4'
Ge Ge 0.1547 1.8001 'International Tables Vol C Tables 4.2.6.8 and 6.1.1.4'
I I -0.4742 1.8119 'International Tables Vol C Tables 4.2.6.8 and 6.1.1.4'
P P 0.1023 0.0942 'International Tables Vol C Tables 4.2.6.8 and 6.1.1.4'

loop_
_geom_angle_atom_site_label_1
_geom_angle_atom_site_label_2
_geom_angle_atom_site_label_3
_geom_angle
P1 Ge P2 96.57(8)
P1 Ge I2 121.24(6)
P2 Ge I2 106.67(6)
P1 Ge I1 107.51(6)
P2 Ge I1 122.74(7)
I2 Ge I1 103.52(4)
C1 P1 P4 99.3(2)
C1 P1 Ge 97.6(3)
P4 P1 Ge 89.40(10)
C6 P2 P3 99.3(3)
C6 P2 Ge 98.1(3)
P3 P2 Ge 89.15(10)
C16 P3 C1 86.9(3)
C16 P3 P2 97.1(3)
C1 P3 P2 108.4(2)
C11 P4 C6 87.6(4)
C11 P4 P1 97.1(3)
C6 P4 P1 108.8(3)
C11 P5 C1 102.5(4)
C11 P5 C16 87.1(4)
C1 P5 C16 88.5(3)
C16 P6 C6 102.0(3)
C16 P6 C11 86.7(3)
C6 P6 C11 88.3(4)
C2 C1 P1 109.9(5)
C2 C1 P5 111.6(5)
P1 C1 P5 111.3(4)
C2 C1 P3 116.2(5)
P1 C1 P3 115.6(4)
P5 C1 P3 91.2(3)
C4 C2 C3 110.3(7)
C4 C2 C5 107.8(7)
C3 C2 C5 107.0(7)
C4 C2 C1 109.5(7)
C3 C2 C1 112.2(7)
C5 C2 C1 109.9(6)
C7 C6 P2 111.0(6)
C7 C6 P6 112.2(6)
P2 C6 P6 111.9(4)
C7 C6 P4 113.8(6)
P2 C6 P4 115.4(4)
P6 C6 P4 91.2(4)
C8 C7 C10 107.9(7)
C8 C7 C9 109.5(8)
C10 C7 C9 108.6(7)
C8 C7 C6 111.6(7)
C10 C7 C6 110.5(7)
C9 C7 C6 108.7(7)
C12 C11 P5 113.6(6)
C12 C11 P4 116.2(6)
P5 C11 P4 115.9(4)
C12 C11 P6 123.3(6)
P5 C11 P6 92.3(4)
P4 C11 P6 92.2(4)
C13 C12 C15 110.5(7)
C13 C12 C14 108.4(7)
C15 C12 C14 109.7(8)
C13 C12 C11 111.2(7)
C15 C12 C11 106.8(7)
C14 C12 C11 110.2(7)
C17 C16 P6 113.8(5)
C17 C16 P3 115.8(5)
P6 C16 P3 116.4(4)
C17 C16 P5 122.0(6)
P6 C16 P5 93.0(4)
P3 C16 P5 92.7(3)
C20 C17 C19 110.2(7)
C20 C17 C18 107.5(7)
C19 C17 C18 110.2(7)
C20 C17 C16 111.0(7)
C19 C17 C16 107.7(7)
C18 C17 C16 110.1(6)

loop_
_geom_bond_atom_site_label_1
_geom_bond_atom_site_label_2
_geom_bond_distance
Ge P1 2.333(2)
Ge P2 2.341(2)
Ge I2 2.5223(11)
Ge I1 2.5312(11)
P1 C1 1.869(7)
P1 P4 2.197(3)
P2 C6 1.857(9)
P2 P3 2.203(3)
P3 C16 1.883(8)
P3 C1 1.943(8)
P4 C11 1.881(8)
P4 C6 1.941(9)
P5 C11 1.873(8)
P5 C1 1.881(8)
P5 C16 1.893(8)
P6 C16 1.869(8)
P6 C6 1.887(8)
P6 C11 1.912(9)
C1 C2 1.563(11)
C2 C4 1.484(11)
C2 C3 1.527(11)
C2 C5 1.561(11)
C6 C7 1.588(10)
C7 C8 1.505(12)
C7 C10 1.533(13)
C7 C9 1.535(12)
C11 C12 1.549(11)
C12 C13 1.517(12)
C12 C15 1.528(13)
C12 C14 1.530(12)
C16 C17 1.563(11)
C17 C20 1.530(11)
C17 C19 1.534(11)
C17 C18 1.536(12)
